data_4001258
loop_
_publ_author_name
'Ruddy, Daniel A.'
'Jarupatrakorn, Jonggol'
'Rioux, Robert M.'
'Miller, Jeffrey T.'
'McMurdo, Meredith J.'
'McBee, Jennifer L.'
'Tupper, Karl A.'
'Tilley, T. Don'

_publ_section_title
;
 Site-Isolated Pt-SBA15 Materials from Tris(tert-butoxy)siloxy Complexes
 of Pt(II) and Pt(IV)
;
_journal_issue 20
_journal_name_full 'Chemistry of Materials'
_journal_page_first 6517
_journal_paper_doi 10.1021/cm801598k
_journal_volume 20
_journal_year 2008
_chemical_formula_moiety 'C21 H52 N2 O4 Pt Si'
_chemical_formula_sum 'C21 H52 N2 O4 Pt Si'
_chemical_formula_weight 619.83
_chemical_name_systematic
;
 ?
;
_space_group_IT_number 14
_symmetry_cell_setting monoclinic
_symmetry_space_group_name_Hall '-P 2yn'
_symmetry_space_group_name_H-M 'P 1 21/n 1'
_atom_sites_solution_hydrogens geom
_atom_sites_solution_primary direct
_atom_sites_solution_secondary difmap
_audit_creation_method SHELXL-97
_cell_angle_alpha 90.00
_cell_angle_beta 95.882(4)
_cell_angle_gamma 90.00
_cell_formula_units_Z 4
_cell_length_a 11.299(3)
_cell_length_b 15.750(4)
_cell_length_c 15.849(4)
_cell_measurement_reflns_used 2189
_cell_measurement_temperature 150(2)
_cell_measurement_theta_max 21.17
_cell_measurement_theta_min 2.33
_cell_volume 2805.6(13)
_computing_cell_refinement 'Bruker SMART'
_computing_data_collection 'Bruker SMART'
_computing_data_reduction 'Bruker SAINT'
_computing_molecular_graphics 'Bruker SHELXTL'
_computing_publication_material 'Bruker SHELXTL'
_computing_structure_refinement 'SHELXL-97 (Sheldrick, 1997)'
_computing_structure_solution 'SHELXS-97 (Sheldrick, 1990)'
_diffrn_ambient_temperature 150(2)
_diffrn_measured_fraction_theta_full 0.952
_diffrn_measured_fraction_theta_max 0.952
_diffrn_measurement_device_type 'CCD area detector'
_diffrn_measurement_method 'phi and omega scans'
_diffrn_radiation_monochromator graphite
_diffrn_radiation_source 'fine-focus sealed tube'
_diffrn_radiation_type MoK\a
_diffrn_radiation_wavelength 0.71073
_diffrn_reflns_av_R_equivalents 0.0915
_diffrn_reflns_av_sigmaI/netI 0.1272
_diffrn_reflns_limit_h_max 13
_diffrn_reflns_limit_h_min -12
_diffrn_reflns_limit_k_max 18
_diffrn_reflns_limit_k_min -11
_diffrn_reflns_limit_l_max 18
_diffrn_reflns_limit_l_min -18
_diffrn_reflns_number 12139
_diffrn_reflns_theta_full 24.82
_diffrn_reflns_theta_max 24.82
_diffrn_reflns_theta_min 1.83
_diffrn_standards_decay_% 0
_diffrn_standards_interval_count 0
_diffrn_standards_interval_time 0
_diffrn_standards_number 0
_exptl_absorpt_coefficient_mu 5.069
_exptl_absorpt_correction_T_max 0.74
_exptl_absorpt_correction_T_min 0.59
_exptl_absorpt_correction_type multi-scan
_exptl_absorpt_process_details 'sadabs, 2004'
_exptl_crystal_colour colorless
_exptl_crystal_density_diffrn 1.467
_exptl_crystal_density_method 'not measured'
_exptl_crystal_description block
_exptl_crystal_F_000 1264
_exptl_crystal_size_max 0.16
_exptl_crystal_size_mid 0.09
_exptl_crystal_size_min 0.06
_refine_diff_density_max 1.226
_refine_diff_density_min -2.291
_refine_diff_density_rms 0.198
_refine_ls_extinction_method none
_refine_ls_goodness_of_fit_ref 0.981
_refine_ls_hydrogen_treatment constr
_refine_ls_matrix_type full
_refine_ls_number_parameters 265
_refine_ls_number_reflns 4622
_refine_ls_number_restraints 0
_refine_ls_restrained_S_all 0.981
_refine_ls_R_factor_all 0.1020
_refine_ls_R_factor_gt 0.0514
_refine_ls_shift/su_max 0.001
_refine_ls_shift/su_mean 0.000
_refine_ls_structure_factor_coef Fsqd
_refine_ls_weighting_details 'calc w=1/[\s^2^(Fo^2^)+(0.0506P)^2^+1.9933P] where P=(Fo^2^+2Fc^2^)/3'
_refine_ls_weighting_scheme calc
_refine_ls_wR_factor_gt 0.1047
_refine_ls_wR_factor_ref 0.1283
_reflns_number_gt 2974
_reflns_number_total 4622
_reflns_threshold_expression >2sigma(I)
_cod_data_source_file cm801598k_si_003.cif
_cod_data_source_block dr2
_cod_depositor_comments
;
The following automatic conversions were performed:

'_symmetry_cell_setting' value 'Monoclinic' changed to 'monoclinic'
according to /home/saulius/struct/CIF-dictionaries/cif_core.dic
dictionary named 'cif_core.dic' version 2.4.1 from 2010-06-29.

Automatic conversion script
Id: cif_fix_values 1715 2011-07-08 13:25:40Z adriana 
;
_cod_original_cell_volume 2805.7(13)
_cod_original_sg_symbol_H-M P2(1)/n
_cod_database_code 4001258

loop_
_symmetry_equiv_pos_as_xyz
'x, y, z'
'-x+1/2, y+1/2, -z+1/2'
'-x, -y, -z'
'x-1/2, -y-1/2, z-1/2'

loop_
_atom_site_label
_atom_site_type_symbol
_atom_site_fract_x
_atom_site_fract_y
_atom_site_fract_z
_atom_site_U_iso_or_equiv
_atom_site_adp_type
_atom_site_occupancy
_atom_site_symmetry_multiplicity
_atom_site_calc_flag
_atom_site_refinement_flags
Pt1 Pt 0.69959(4) 0.13369(3) 0.76906(3) 0.02257(16) Uani 1 1 d .
Si1 Si 1.0038(2) 0.11783(18) 0.75745(17) 0.0175(7) Uani 1 1 d .
O1 O 0.8782(6) 0.0870(4) 0.7770(4) 0.0192(16) Uani 1 1 d .
O2 O 0.9951(6) 0.1355(4) 0.6564(4) 0.0238(16) Uani 1 1 d .
O3 O 1.0523(6) 0.2066(4) 0.8040(4) 0.0216(17) Uani 1 1 d .
O4 O 1.1095(6) 0.0493(4) 0.7860(4) 0.0238(18) Uani 1 1 d .
N2 N 0.6463(8) 0.0266(6) 0.6795(6) 0.029(2) Uani 1 1 d .
C14 C 1.1187(10) 0.2213(7) 0.8872(7) 0.026(3) Uani 1 1 d .
N1 N 0.6766(8) 0.0346(6) 0.8654(6) 0.032(2) Uani 1 1 d .
C18 C 1.1236(10) -0.0392(7) 0.7765(7) 0.028(3) Uani 1 1 d .
C8 C 0.7431(12) -0.0023(9) 0.6326(8) 0.056(4) Uani 1 1 d .
H8A H 0.7157 -0.0480 0.5957 0.085 Uiso 1 1 calc R
H8B H 0.8080 -0.0216 0.6718 0.085 Uiso 1 1 calc R
H8C H 0.7695 0.0438 0.5995 0.085 Uiso 1 1 calc R
C2 C 0.7460(11) 0.2314(8) 0.8507(9) 0.046(4) Uani 1 1 d .
H2A H 0.7106 0.2227 0.9025 0.01(3) Uiso 1 1 calc R
H2B H 0.7181 0.2840 0.8253 0.5(3) Uiso 1 1 calc R
H2C H 0.8310 0.2332 0.8625 0.02(3) Uiso 1 1 calc R
C13 C 1.0420(12) 0.1360(8) 0.5152(7) 0.050(4) Uani 1 1 d .
H13A H 1.0643 0.0772 0.5175 0.075 Uiso 1 1 calc R
H13B H 1.0840 0.1647 0.4739 0.075 Uiso 1 1 calc R
H13C H 0.9579 0.1407 0.4996 0.075 Uiso 1 1 calc R
C10 C 1.0737(11) 0.1768(7) 0.6028(7) 0.031(3) Uani 1 1 d .
C17 C 1.0667(11) 0.1675(7) 0.9529(6) 0.037(3) Uani 1 1 d .
H17A H 1.0783 0.1085 0.9406 0.056 Uiso 1 1 calc R
H17B H 0.9831 0.1789 0.9518 0.056 Uiso 1 1 calc R
H17C H 1.1056 0.1806 1.0080 0.056 Uiso 1 1 calc R
C20 C 1.0551(11) -0.0869(8) 0.8384(8) 0.041(3) Uani 1 1 d .
H20A H 0.9715 -0.0766 0.8253 0.062 Uiso 1 1 calc R
H20B H 1.0797 -0.0678 0.8951 0.062 Uiso 1 1 calc R
H20C H 1.0706 -0.1466 0.8343 0.062 Uiso 1 1 calc R
C19 C 1.2583(11) -0.0562(8) 0.7952(9) 0.047(4) Uani 1 1 d .
H19A H 1.2844 -0.0390 0.8522 0.071 Uiso 1 1 calc R
H19B H 1.3007 -0.0244 0.7563 0.071 Uiso 1 1 calc R
H19C H 1.2736 -0.1156 0.7888 0.071 Uiso 1 1 calc R
C7 C 0.6120(12) -0.0447(7) 0.7352(8) 0.044(4) Uani 1 1 d .
H7A H 0.5284 -0.0394 0.7433 0.053 Uiso 1 1 calc R
H7B H 0.6227 -0.0984 0.7069 0.053 Uiso 1 1 calc R
C12 C 1.2056(10) 0.1656(8) 0.6309(9) 0.049(4) Uani 1 1 d .
H12A H 1.2251 0.1062 0.6315 0.074 Uiso 1 1 calc R
H12B H 1.2235 0.1887 0.6868 0.074 Uiso 1 1 calc R
H12C H 1.2515 0.1947 0.5921 0.074 Uiso 1 1 calc R
C3 C 0.5298(11) 0.1779(8) 0.7640(9) 0.050(4) Uani 1 1 d .
H3A H 0.5278 0.2275 0.7990 0.075 Uiso 1 1 calc R
H3B H 0.4795 0.1348 0.7842 0.075 Uiso 1 1 calc R
H3C H 0.5019 0.1921 0.7065 0.075 Uiso 1 1 calc R
C9 C 0.5451(11) 0.0420(8) 0.6149(7) 0.046(4) Uani 1 1 d .
H9A H 0.5302 -0.0080 0.5808 0.069 Uiso 1 1 calc R
H9B H 0.5635 0.0886 0.5794 0.069 Uiso 1 1 calc R
H9C H 0.4756 0.0555 0.6424 0.069 Uiso 1 1 calc R
C16 C 1.1021(11) 0.3149(7) 0.9063(7) 0.040(3) Uani 1 1 d .
H16A H 1.1360 0.3487 0.8645 0.060 Uiso 1 1 calc R
H16B H 1.1411 0.3279 0.9615 0.060 Uiso 1 1 calc R
H16C H 1.0187 0.3273 0.9051 0.060 Uiso 1 1 calc R
C21 C 1.0822(12) -0.0671(8) 0.6851(8) 0.046(4) Uani 1 1 d .
H21A H 0.9983 -0.0573 0.6735 0.069 Uiso 1 1 calc R
H21B H 1.0985 -0.1265 0.6788 0.069 Uiso 1 1 calc R
H21C H 1.1240 -0.0350 0.6461 0.069 Uiso 1 1 calc R
C1 C 0.7282(12) 0.2167(7) 0.6769(8) 0.044(4) Uani 1 1 d .
H1A H 0.7534 0.2701 0.7018 0.066 Uiso 1 1 calc R
H1B H 0.6559 0.2247 0.6403 0.066 Uiso 1 1 calc R
H1C H 0.7889 0.1950 0.6445 0.066 Uiso 1 1 calc R
C15 C 1.2494(10) 0.2024(8) 0.8824(8) 0.047(4) Uani 1 1 d .
H15A H 1.2793 0.2380 0.8403 0.071 Uiso 1 1 calc R
H15B H 1.2587 0.1439 0.8674 0.071 Uiso 1 1 calc R
H15C H 1.2930 0.2132 0.9366 0.071 Uiso 1 1 calc R
C5 C 0.5638(12) 0.0396(8) 0.9063(8) 0.052(4) Uani 1 1 d .
H5A H 0.5618 -0.0053 0.9470 0.078 Uiso 1 1 calc R
H5B H 0.4973 0.0341 0.8639 0.078 Uiso 1 1 calc R
H5C H 0.5597 0.0934 0.9344 0.078 Uiso 1 1 calc R
C6 C 0.6819(12) -0.0455(7) 0.8179(8) 0.044(4) Uani 1 1 d .
H6A H 0.7643 -0.0574 0.8098 0.052 Uiso 1 1 calc R
H6B H 0.6537 -0.0913 0.8515 0.052 Uiso 1 1 calc R
C11 C 1.0398(12) 0.2700(7) 0.6008(7) 0.044(3) Uani 1 1 d .
H11A H 0.9566 0.2756 0.5821 0.066 Uiso 1 1 calc R
H11B H 1.0856 0.2997 0.5624 0.066 Uiso 1 1 calc R
H11C H 1.0557 0.2937 0.6566 0.066 Uiso 1 1 calc R
C4 C 0.7761(12) 0.0336(9) 0.9338(8) 0.058(4) Uani 1 1 d .
H4A H 0.7623 -0.0099 0.9741 0.086 Uiso 1 1 calc R
H4B H 0.7812 0.0878 0.9617 0.086 Uiso 1 1 calc R
H4C H 0.8492 0.0222 0.9100 0.086 Uiso 1 1 calc R

loop_
_atom_site_aniso_label
_atom_site_aniso_U_11
_atom_site_aniso_U_22
_atom_site_aniso_U_33
_atom_site_aniso_U_23
_atom_site_aniso_U_13
_atom_site_aniso_U_12
Pt1 0.0162(2) 0.0210(2) 0.0310(2) 0.0008(3) 0.00486(17) 0.0008(2)
Si1 0.0179(16) 0.0217(19) 0.0133(14) 0.0016(12) 0.0030(12) 0.0018(13)
O1 0.020(4) 0.010(4) 0.028(4) 0.005(3) 0.002(3) -0.001(3)
O2 0.022(4) 0.028(4) 0.023(4) 0.005(4) 0.011(3) -0.005(4)
O3 0.023(4) 0.020(4) 0.020(4) 0.000(3) -0.001(3) -0.002(3)
O4 0.022(4) 0.015(4) 0.034(4) 0.000(3) 0.000(4) 0.010(3)
N2 0.017(5) 0.027(6) 0.042(6) -0.003(5) -0.001(5) 0.001(4)
C14 0.020(6) 0.027(7) 0.030(7) -0.006(5) 0.002(5) -0.006(5)
N1 0.025(6) 0.042(6) 0.031(6) 0.001(5) 0.013(5) -0.010(5)
C18 0.025(7) 0.025(7) 0.034(7) -0.006(5) 0.004(6) 0.005(5)
C8 0.045(10) 0.080(11) 0.044(8) -0.034(8) 0.009(7) -0.024(8)
C2 0.028(8) 0.052(9) 0.059(9) -0.017(7) 0.019(7) -0.007(6)
C13 0.074(10) 0.056(9) 0.020(6) -0.002(7) 0.003(6) -0.019(8)
C10 0.033(7) 0.035(7) 0.028(7) 0.005(6) 0.015(6) -0.012(6)
C17 0.054(9) 0.046(8) 0.010(6) -0.002(5) -0.003(6) -0.002(7)
C20 0.035(8) 0.037(8) 0.050(8) 0.003(7) 0.001(6) -0.001(6)
C19 0.030(8) 0.044(9) 0.065(10) -0.003(7) -0.006(7) 0.009(6)
C7 0.054(9) 0.024(7) 0.050(9) -0.005(6) -0.012(7) -0.004(6)
C12 0.026(8) 0.063(10) 0.061(9) 0.014(8) 0.014(7) 0.002(7)
C3 0.044(9) 0.023(7) 0.086(11) -0.002(7) 0.017(8) -0.002(6)
C9 0.042(9) 0.066(10) 0.026(7) 0.011(7) -0.015(6) -0.002(7)
C16 0.035(8) 0.045(9) 0.039(8) 0.000(6) -0.003(6) -0.018(6)
C21 0.050(9) 0.043(8) 0.045(8) -0.009(7) -0.004(7) 0.008(7)
C1 0.051(9) 0.031(8) 0.054(9) 0.010(6) 0.023(7) 0.000(6)
C15 0.019(7) 0.056(9) 0.064(10) -0.009(7) -0.006(7) -0.004(6)
C5 0.055(10) 0.056(10) 0.048(9) -0.001(7) 0.020(8) 0.000(7)
C6 0.065(10) 0.022(7) 0.047(8) 0.004(6) 0.020(8) -0.010(6)
C11 0.057(9) 0.037(8) 0.037(7) 0.016(6) 0.003(7) -0.010(7)
C4 0.052(10) 0.080(11) 0.038(8) 0.020(8) -0.003(7) 0.002(8)

loop_
_atom_type_symbol
_atom_type_description
_atom_type_scat_dispersion_real
_atom_type_scat_dispersion_imag
_atom_type_scat_source
C C 0.0033 0.0016 'International Tables Vol C Tables 4.2.6.8 and 6.1.1.4'
H H 0.0000 0.0000 'International Tables Vol C Tables 4.2.6.8 and 6.1.1.4'
N N 0.0061 0.0033 'International Tables Vol C Tables 4.2.6.8 and 6.1.1.4'
O O 0.0106 0.0060 'International Tables Vol C Tables 4.2.6.8 and 6.1.1.4'
Si Si 0.0817 0.0704 'International Tables Vol C Tables 4.2.6.8 and 6.1.1.4'
Pt Pt -1.7033 8.3905 'International Tables Vol C Tables 4.2.6.8 and 6.1.1.4'

loop_
_geom_angle_atom_site_label_1
_geom_angle_atom_site_label_2
_geom_angle_atom_site_label_3
_geom_angle
C1 Pt1 C3 88.3(5)
C1 Pt1 C2 85.4(6)
C3 Pt1 C2 87.0(5)
C1 Pt1 O1 92.6(4)
C3 Pt1 O1 178.9(4)
C2 Pt1 O1 92.5(4)
C1 Pt1 N1 175.4(4)
C3 Pt1 N1 95.2(5)
C2 Pt1 N1 97.7(5)
O1 Pt1 N1 83.9(3)
C1 Pt1 N2 94.7(4)
C3 Pt1 N2 92.4(4)
C2 Pt1 N2 179.3(4)
O1 Pt1 N2 88.2(3)
N1 Pt1 N2 82.2(3)
O1 Si1 O2 106.6(4)
O1 Si1 O4 113.1(4)
O2 Si1 O4 110.8(4)
O1 Si1 O3 116.3(4)
O2 Si1 O3 106.3(4)
O4 Si1 O3 103.6(4)
Si1 O1 Pt1 138.8(4)
C10 O2 Si1 132.9(7)
C14 O3 Si1 130.7(6)
C18 O4 Si1 135.0(7)
C8 N2 C9 105.5(10)
C8 N2 C7 108.5(10)
C9 N2 C7 107.6(9)
C8 N2 Pt1 112.9(7)
C9 N2 Pt1 117.0(7)
C7 N2 Pt1 105.0(7)
O3 C14 C17 109.4(8)
O3 C14 C15 109.6(9)
C17 C14 C15 112.0(10)
O3 C14 C16 105.7(8)
C17 C14 C16 110.1(9)
C15 C14 C16 110.0(9)
C6 N1 C4 107.3(10)
C6 N1 C5 110.4(9)
C4 N1 C5 107.5(9)
C6 N1 Pt1 103.7(6)
C4 N1 Pt1 112.2(7)
C5 N1 Pt1 115.4(7)
O4 C18 C20 110.5(9)
O4 C18 C21 110.8(9)
C20 C18 C21 110.0(10)
O4 C18 C19 105.7(9)
C20 C18 C19 110.5(10)
C21 C18 C19 109.2(10)
N2 C8 H8A 109.5
N2 C8 H8B 109.5
H8A C8 H8B 109.5
N2 C8 H8C 109.5
H8A C8 H8C 109.5
H8B C8 H8C 109.5
Pt1 C2 H2A 109.5
Pt1 C2 H2B 109.5
H2A C2 H2B 109.5
Pt1 C2 H2C 109.5
H2A C2 H2C 109.5
H2B C2 H2C 109.5
C10 C13 H13A 109.5
C10 C13 H13B 109.5
H13A C13 H13B 109.5
C10 C13 H13C 109.5
H13A C13 H13C 109.5
H13B C13 H13C 109.5
O2 C10 C11 106.2(9)
O2 C10 C12 114.7(10)
C11 C10 C12 110.9(10)
O2 C10 C13 104.0(9)
C11 C10 C13 110.5(10)
C12 C10 C13 110.2(11)
C14 C17 H17A 109.5
C14 C17 H17B 109.5
H17A C17 H17B 109.5
C14 C17 H17C 109.5
H17A C17 H17C 109.5
H17B C17 H17C 109.5
C18 C20 H20A 109.5
C18 C20 H20B 109.5
H20A C20 H20B 109.5
C18 C20 H20C 109.5
H20A C20 H20C 109.5
H20B C20 H20C 109.5
C18 C19 H19A 109.5
C18 C19 H19B 109.5
H19A C19 H19B 109.5
C18 C19 H19C 109.5
H19A C19 H19C 109.5
H19B C19 H19C 109.5
C6 C7 N2 112.6(10)
C6 C7 H7A 109.1
N2 C7 H7A 109.1
C6 C7 H7B 109.1
N2 C7 H7B 109.1
H7A C7 H7B 107.8
C10 C12 H12A 109.5
C10 C12 H12B 109.5
H12A C12 H12B 109.5
C10 C12 H12C 109.5
H12A C12 H12C 109.5
H12B C12 H12C 109.5
Pt1 C3 H3A 109.5
Pt1 C3 H3B 109.5
H3A C3 H3B 109.5
Pt1 C3 H3C 109.5
H3A C3 H3C 109.5
H3B C3 H3C 109.5
N2 C9 H9A 109.5
N2 C9 H9B 109.5
H9A C9 H9B 109.5
N2 C9 H9C 109.5
H9A C9 H9C 109.5
H9B C9 H9C 109.5
C14 C16 H16A 109.5
C14 C16 H16B 109.5
H16A C16 H16B 109.5
C14 C16 H16C 109.5
H16A C16 H16C 109.5
H16B C16 H16C 109.5
C18 C21 H21A 109.5
C18 C21 H21B 109.5
H21A C21 H21B 109.5
C18 C21 H21C 109.5
H21A C21 H21C 109.5
H21B C21 H21C 109.5
Pt1 C1 H1A 109.5
Pt1 C1 H1B 109.5
H1A C1 H1B 109.5
Pt1 C1 H1C 109.5
H1A C1 H1C 109.5
H1B C1 H1C 109.5
C14 C15 H15A 109.5
C14 C15 H15B 109.5
H15A C15 H15B 109.5
C14 C15 H15C 109.5
H15A C15 H15C 109.5
H15B C15 H15C 109.5
N1 C5 H5A 109.5
N1 C5 H5B 109.5
H5A C5 H5B 109.5
N1 C5 H5C 109.5
H5A C5 H5C 109.5
H5B C5 H5C 109.5
C7 C6 N1 113.9(10)
C7 C6 H6A 108.8
N1 C6 H6A 108.8
C7 C6 H6B 108.8
N1 C6 H6B 108.8
H6A C6 H6B 107.7
C10 C11 H11A 109.5
C10 C11 H11B 109.5
H11A C11 H11B 109.5
C10 C11 H11C 109.5
H11A C11 H11C 109.5
H11B C11 H11C 109.5
N1 C4 H4A 109.5
N1 C4 H4B 109.5
H4A C4 H4B 109.5
N1 C4 H4C 109.5
H4A C4 H4C 109.5
H4B C4 H4C 109.5

loop_
_geom_bond_atom_site_label_1
_geom_bond_atom_site_label_2
_geom_bond_distance
Pt1 C1 2.012(11)
Pt1 C3 2.035(12)
Pt1 C2 2.043(12)
Pt1 O1 2.140(7)
Pt1 N1 2.217(9)
Pt1 N2 2.247(9)
Si1 O1 1.560(7)
Si1 O2 1.618(7)
Si1 O4 1.639(7)
Si1 O3 1.648(7)
O2 C10 1.446(12)
O3 C14 1.466(12)
O4 C18 1.412(12)
N2 C8 1.457(14)
N2 C9 1.474(13)
N2 C7 1.505(14)
C14 C17 1.508(15)
C14 C15 1.516(15)
C14 C16 1.521(15)
N1 C6 1.474(14)
N1 C4 1.480(14)
N1 C5 1.490(14)
C18 C20 1.510(15)
C18 C21 1.540(15)
C18 C19 1.544(16)
C8 H8A 0.9600
C8 H8B 0.9600
C8 H8C 0.9600
C2 H2A 0.9600
C2 H2B 0.9600
C2 H2C 0.9600
C13 C10 1.539(15)
C13 H13A 0.9600
C13 H13B 0.9600
C13 H13C 0.9600
C10 C11 1.516(16)
C10 C12 1.522(16)
C17 H17A 0.9600
C17 H17B 0.9600
C17 H17C 0.9600
C20 H20A 0.9600
C20 H20B 0.9600
C20 H20C 0.9600
C19 H19A 0.9600
C19 H19B 0.9600
C19 H19C 0.9600
C7 C6 1.459(16)
C7 H7A 0.9700
C7 H7B 0.9700
C12 H12A 0.9600
C12 H12B 0.9600
C12 H12C 0.9600
C3 H3A 0.9600
C3 H3B 0.9600
C3 H3C 0.9600
C9 H9A 0.9600
C9 H9B 0.9600
C9 H9C 0.9600
C16 H16A 0.9600
C16 H16B 0.9600
C16 H16C 0.9600
C21 H21A 0.9600
C21 H21B 0.9600
C21 H21C 0.9600
C1 H1A 0.9600
C1 H1B 0.9600
C1 H1C 0.9600
C15 H15A 0.9600
C15 H15B 0.9600
C15 H15C 0.9600
C5 H5A 0.9600
C5 H5B 0.9600
C5 H5C 0.9600
C6 H6A 0.9700
C6 H6B 0.9700
C11 H11A 0.9600
C11 H11B 0.9600
C11 H11C 0.9600
C4 H4A 0.9600
C4 H4B 0.9600
C4 H4C 0.9600

loop_
_geom_torsion_atom_site_label_1
_geom_torsion_atom_site_label_2
_geom_torsion_atom_site_label_3
_geom_torsion_atom_site_label_4
_geom_torsion
O2 Si1 O1 Pt1 -62.3(7)
O4 Si1 O1 Pt1 175.7(5)
O3 Si1 O1 Pt1 56.0(7)
C1 Pt1 O1 Si1 24.7(7)
C3 Pt1 O1 Si1 -118(19)
C2 Pt1 O1 Si1 -60.8(7)
N1 Pt1 O1 Si1 -158.4(6)
N2 Pt1 O1 Si1 119.3(6)
O1 Si1 O2 C10 168.6(9)
O4 Si1 O2 C10 -68.0(10)
O3 Si1 O2 C10 44.0(10)
O1 Si1 O3 C14 87.8(9)
O2 Si1 O3 C14 -153.8(8)
O4 Si1 O3 C14 -36.9(9)
O1 Si1 O4 C18 46.4(10)
O2 Si1 O4 C18 -73.2(10)
O3 Si1 O4 C18 173.1(9)
C1 Pt1 N2 C8 65.3(9)
C3 Pt1 N2 C8 153.8(9)
C2 Pt1 N2 C8 164(38)
O1 Pt1 N2 C8 -27.2(8)
N1 Pt1 N2 C8 -111.3(9)
C1 Pt1 N2 C9 -57.5(9)
C3 Pt1 N2 C9 31.0(9)
C2 Pt1 N2 C9 42(38)
O1 Pt1 N2 C9 -149.9(8)
N1 Pt1 N2 C9 126.0(8)
C1 Pt1 N2 C7 -176.7(8)
C3 Pt1 N2 C7 -88.2(8)
C2 Pt1 N2 C7 -78(38)
O1 Pt1 N2 C7 90.9(7)
N1 Pt1 N2 C7 6.8(7)
Si1 O3 C14 C17 -43.3(12)
Si1 O3 C14 C15 79.8(11)
Si1 O3 C14 C16 -161.8(7)
C1 Pt1 N1 C6 -29(6)
C3 Pt1 N1 C6 110.5(8)
C2 Pt1 N1 C6 -161.9(8)
O1 Pt1 N1 C6 -70.2(7)
N2 Pt1 N1 C6 18.8(7)
C1 Pt1 N1 C4 87(6)
C3 Pt1 N1 C4 -134.0(9)
C2 Pt1 N1 C4 -46.4(9)
O1 Pt1 N1 C4 45.3(8)
N2 Pt1 N1 C4 134.3(8)
C1 Pt1 N1 C5 -150(5)
C3 Pt1 N1 C5 -10.4(9)
C2 Pt1 N1 C5 77.2(9)
O1 Pt1 N1 C5 168.9(8)
N2 Pt1 N1 C5 -102.1(8)
Si1 O4 C18 C20 -77.1(12)
Si1 O4 C18 C21 45.2(14)
Si1 O4 C18 C19 163.4(8)
Si1 O2 C10 C11 -88.9(11)
Si1 O2 C10 C12 34.0(14)
Si1 O2 C10 C13 154.4(8)
C8 N2 C7 C6 87.8(12)
C9 N2 C7 C6 -158.5(11)
Pt1 N2 C7 C6 -33.2(12)
N2 C7 C6 N1 56.2(14)
C4 N1 C6 C7 -163.9(11)
C5 N1 C6 C7 79.2(13)
Pt1 N1 C6 C7 -44.9(11)
